data_7058176
loop_
_publ_author_name
'Li, Xiao-Yan'
'Kang, Quan-Peng'
'Liu, Chang'
'Zhang, Yang'
'Dong, Wen-Kui'

_publ_section_title
;
 Structurally characterized homo-trinuclear ZnII and hetero-pentanuclear
 [ZnII4LnIII] complexes constructed from an octadentate bis(Salamo)-based
 ligand: Hirshfeld surfaces, fluorescence and catalytic properties
;
_journal_issue 11
_journal_name_full 'New Journal of Chemistry'
_journal_page_first 4605
_journal_paper_doi 10.1039/C9NJ00014C
_journal_volume 43
_journal_year 2019
_chemical_formula_moiety 'C72 H64 Dy N10 O24 Zn4, C2 H2 Cl6, C2 H6 N O4'
_chemical_formula_sum 'C76 H72 Cl6 Dy N11 O28 Zn4'
_chemical_formula_weight 2224.12
_space_group_crystal_system monoclinic
_space_group_IT_number 15
_space_group_name_Hall '-C 2yc'
_space_group_name_H-M_alt 'C 1 2/c 1'
_symmetry_space_group_name_Hall '-C 2yc'
_symmetry_space_group_name_H-M 'C 1 2/c 1'
_atom_sites_solution_hydrogens mixed
_audit_creation_date 2019-02-05
_audit_creation_method
;
Olex2 1.2
(compiled 2018.05.29 svn.r3508 for OlexSys, GUI svn.r5506)
;
_audit_update_record
;
2019-02-11 deposited with the CCDC.    2019-02-15 downloaded from the CCDC.
;
_cell_angle_alpha 90
_cell_angle_beta 111.278(2)
_cell_angle_gamma 90
_cell_formula_units_Z 4
_cell_length_a 16.9466(9)
_cell_length_b 23.0127(12)
_cell_length_c 24.9394(15)
_cell_measurement_reflns_used 1546
_cell_measurement_temperature 296(2)
_cell_measurement_theta_max 22
_cell_measurement_theta_min 2
_cell_volume 9063.0(9)
_computing_cell_refinement 'Bruker SAINT'
_computing_data_collection 'Bruker APEX2'
_computing_data_reduction 'Bruker SAINT'
_computing_molecular_graphics 'Olex2 (Dolomanov et al., 2009)'
_computing_publication_material 'Olex2 (Dolomanov et al., 2009)'
_computing_structure_refinement 'ShelXL (Sheldrick, 2015)'
_computing_structure_solution 'SHELXT 2014/5 (Sheldrick, 2014)'
_diffrn_ambient_temperature 296.15
_diffrn_measured_fraction_theta_full 0.998
_diffrn_measured_fraction_theta_max 0.992
_diffrn_measurement_device_type 'Bruker D8 Venture'
_diffrn_radiation_type MoK\a
_diffrn_radiation_wavelength 0.71073
_diffrn_reflns_av_R_equivalents 0.0564
_diffrn_reflns_av_unetI/netI 0.0581
_diffrn_reflns_Laue_measured_fraction_full 0.998
_diffrn_reflns_Laue_measured_fraction_max 0.992
_diffrn_reflns_limit_h_max 22
_diffrn_reflns_limit_h_min -21
_diffrn_reflns_limit_k_max 30
_diffrn_reflns_limit_k_min -29
_diffrn_reflns_limit_l_max 27
_diffrn_reflns_limit_l_min -32
_diffrn_reflns_number 40263
_diffrn_reflns_point_group_measured_fraction_full 0.998
_diffrn_reflns_point_group_measured_fraction_max 0.992
_diffrn_reflns_theta_full 25.242
_diffrn_reflns_theta_max 27.656
_diffrn_reflns_theta_min 2.491
_exptl_absorpt_coefficient_mu 2.116
_exptl_absorpt_correction_T_max 0.693
_exptl_absorpt_correction_T_min 0.612
_exptl_absorpt_correction_type multi-scan
_exptl_absorpt_process_details SADABS
_exptl_crystal_colour yellow
_exptl_crystal_colour_primary yellow
_exptl_crystal_density_diffrn 1.630
_exptl_crystal_description block
_exptl_crystal_F_000 4468
_exptl_crystal_size_max 0.26
_exptl_crystal_size_mid 0.22
_exptl_crystal_size_min 0.19
_refine_diff_density_max 1.138
_refine_diff_density_min -0.559
_refine_diff_density_rms 0.126
_refine_ls_extinction_method none
_refine_ls_goodness_of_fit_ref 1.049
_refine_ls_hydrogen_treatment mixed
_refine_ls_matrix_type full
_refine_ls_number_parameters 733
_refine_ls_number_reflns 10506
_refine_ls_number_restraints 189
_refine_ls_restrained_S_all 1.048
_refine_ls_R_factor_all 0.0744
_refine_ls_R_factor_gt 0.0492
_refine_ls_shift/su_max 0.001
_refine_ls_shift/su_mean 0.000
_refine_ls_structure_factor_coef Fsqd
_refine_ls_weighting_details 'w=1/[\s^2^(Fo^2^)+(0.0591P)^2^+46.8786P] where P=(Fo^2^+2Fc^2^)/3'
_refine_ls_weighting_scheme calc
_refine_ls_wR_factor_gt 0.1196
_refine_ls_wR_factor_ref 0.1298
_reflns_Friedel_coverage 0.000
_reflns_number_gt 7981
_reflns_number_total 10506
_reflns_threshold_expression 'I > 2\s(I)'
_cod_data_source_file c9nj00014c2.cif
_cod_data_source_block dy
_cod_depositor_comments 'Adding full bibliography for 7058171--7058176.cif.'
_cod_database_code 7058176
_shelx_shelxl_version_number 2018/3
_shelx_space_group_comment
;
The symmetry employed for this shelxl refinement is uniquely defined
by the following loop, which should always be used as a source of
symmetry information in preference to the above space-group names.
They are only intended as comments.
;
_shelx_estimated_absorpt_t_max 0.689
_shelx_estimated_absorpt_t_min 0.609
_olex2_refinement_description
;
1. Fixed Uiso
 At 1.2 times of:
  All C(H) groups, All C(H,H) groups, All C(H,H,H,H) groups
 At 1.5 times of:
  All C(H,H,H) groups, All O(H) groups
2. Restrained distances
 Cl8-C42 = C42-Cl9
 1.7 with sigma of 0.02
 O9-H9
 0.85 with sigma of 0.01
 H24-H31A
 2.2 with sigma of 0.02
 C33-H9
 1.906924 with sigma of 0.02
 Zn1-H9
 2.576156 with sigma of 0.02
3. Uiso/Uaniso restraints and constraints
Uanis(C26A) \\sim Ueq: with sigma of 0.01 and sigma for terminal atoms of 0.02
Uanis(C31) \\sim Ueq: with sigma of 0.01 and sigma for terminal atoms of 0.02
4. Rigid body (RIGU) restrains
 C37, Cl1, Cl2, Cl4, Cl5, Cl3, C38, Cl6, Cl9, Cl7, C42, Cl8
 with sigma for 1-2 distances of 0.004 and sigma for 1-3 distances of 0.004
 C26, C27, C31, C32, C34, C35, C26A, C27A, C31A, C32A, C34A, C35A, C25, C28
 with sigma for 1-2 distances of 0.004 and sigma for 1-3 distances of 0.004
 N6, O20, O19, O18
 with sigma for 1-2 distances of 0.004 and sigma for 1-3 distances of 0.004
5. Others
 Sof(H33C)=Sof(H33D)=Sof(C36A)=Sof(H36D)=Sof(H36E)=Sof(H36F)=1-FVAR(1)
 Sof(H33A)=Sof(H33B)=Sof(C36)=Sof(H36A)=Sof(H36B)=Sof(H36C)=FVAR(1)
 Fixed Sof: C26(0.5) C27(0.5) H28(0.5) H28A(0.5) C31(0.5) H31(0.5) C32(0.5)
 H32(0.5) C34(0.5) H34(0.5) C35(0.5) H35(0.5) Cl1(0.5) Cl2(0.5) Cl3(0.25)
 Cl4(0.5) Cl5(0.25) Cl6(0.25) H18(0.5) O19(0.5) O20(0.5) N6(0.5) C37(0.5)
 H37(0.5) C38(0.25) H38(0.25) C40(0.5) H40A(0.5) H40B(0.5) C41(0.5) H41A(0.5)
 H41B(0.5) H41C(0.5) Cl7(0.25) Cl8(0.25) Cl9(0.25) C42(0.25) H42(0.25)
 C26A(0.5) C27A(0.5) C31A(0.5) H31A(0.5) C32A(0.5) H32A(0.5) C34A(0.5)
 H34A(0.5) C35A(0.5) H35A(0.5)
6.a Riding coordinates:
 O18(H18)
6.b Ternary CH refined with riding coordinates:
 C37(H37), C38(H38), C42(H42)
6.c Secondary CH2 refined with riding coordinates:
 C12(H12A,H12B), C13(H13A,H13B), C22(H22A,H22B), C23(H23A,H23B), C33(H33A,
 H33B), C33(H33C,H33D), C40(H40A,H40B)
6.d Aromatic/amide H refined with riding coordinates:
 C2(H2), C3(H3), C5(H5), C6(H6), C7(H7), C8(H8), C11(H11), C14(H14), C16(H16),
 C17(H17), C21(H21), C24(H24), C28(H28), C28(H28A), C29(H29), C31(H31),
 C32(H32), C34(H34), C35(H35), C31A(H31A), C32A(H32A), C34A(H34A), C35A(H35A)
6.e Idealised Me refined as rotating group:
 C36(H36A,H36B,H36C), C36A(H36D,H36E,H36F), C41(H41A,H41B,H41C)
;
_olex2_submission_special_instructions 'No special instructions were received'

loop_
_space_group_symop_operation_xyz
'x, y, z'
'-x, y, -z+1/2'
'x+1/2, y+1/2, z'
'-x+1/2, y+1/2, -z+1/2'
'-x, -y, -z'
'x, -y, z-1/2'
'-x+1/2, -y+1/2, -z'
'x+1/2, -y+1/2, z-1/2'

loop_
_atom_site_label
_atom_site_type_symbol
_atom_site_fract_x
_atom_site_fract_y
_atom_site_fract_z
_atom_site_U_iso_or_equiv
_atom_site_adp_type
_atom_site_occupancy
_atom_site_site_symmetry_order
_atom_site_calc_flag
_atom_site_refinement_flags_posn
_atom_site_refinement_flags_adp
_atom_site_refinement_flags_occupancy
_atom_site_disorder_assembly
_atom_site_disorder_group
Dy1 Dy 0.500000 0.62447(2) 0.750000 0.01843(9) Uani 1 2 d S T P . .
Zn1 Zn 0.34218(3) 0.51606(2) 0.72459(3) 0.02660(14) Uani 1 1 d D . . . .
Zn2 Zn 0.52427(3) 0.72811(2) 0.65244(2) 0.02606(14) Uani 1 1 d . . . . .
O1 O 0.58935(19) 0.69725(13) 0.73444(14) 0.0243(7) Uani 1 1 d . . . . .
O2 O 0.4696(3) 0.84905(16) 0.66384(18) 0.0443(10) Uani 1 1 d . . . . .
O3 O 0.4343(3) 0.80571(18) 0.54176(17) 0.0503(11) Uani 1 1 d . . . . .
O4 O 0.44297(19) 0.66861(13) 0.65748(14) 0.0236(7) Uani 1 1 d . . . . .
O5 O 0.37943(19) 0.57686(13) 0.68415(14) 0.0249(7) Uani 1 1 d . . . . .
O6 O 0.2152(2) 0.43021(16) 0.63630(19) 0.0458(10) Uani 1 1 d . . . . .
O7 O 0.3870(2) 0.39348(17) 0.7130(2) 0.0628(15) Uani 1 1 d . . . . .
O8 O 0.43603(19) 0.55331(12) 0.79348(15) 0.0250(7) Uani 1 1 d . . . . .
O9 O 0.2479(2) 0.54120(17) 0.74975(18) 0.0415(10) Uani 1 1 d D . . . .
H9 H 0.1991(14) 0.526(2) 0.736(2) 0.062 Uiso 1 1 d DR . . . .
O10 O 0.5998(3) 0.69484(16) 0.61294(18) 0.0422(10) Uani 1 1 d . . . . .
O11 O 0.7254(3) 0.7033(2) 0.6095(3) 0.0836(19) Uani 1 1 d . . . . .
O12 O 0.6827(3) 0.76345(18) 0.6587(2) 0.0562(12) Uani 1 1 d . . . . .
N1 N 0.5335(3) 0.80670(17) 0.6902(2) 0.0337(10) Uani 1 1 d . . . . .
N2 N 0.4296(3) 0.75499(19) 0.57267(19) 0.0352(10) Uani 1 1 d . . . . .
N3 N 0.2608(3) 0.48322(18) 0.6446(2) 0.0330(10) Uani 1 1 d . . . . .
N4 N 0.4009(3) 0.44008(17) 0.7533(2) 0.0440(13) Uani 1 1 d . . . . .
N5 N 0.6705(3) 0.72077(19) 0.6274(2) 0.0432(12) Uani 1 1 d . . . . .
C1 C 0.6542(3) 0.72608(19) 0.7718(2) 0.0223(9) Uani 1 1 d . . . . .
C2 C 0.7248(3) 0.6947(2) 0.8074(2) 0.0288(11) Uani 1 1 d . . . . .
H2 H 0.725509 0.654511 0.803353 0.035 Uiso 1 1 calc R . . . .
C3 C 0.7914(3) 0.7209(2) 0.8471(2) 0.0361(12) Uani 1 1 d . . . . .
H3 H 0.837293 0.698464 0.869348 0.043 Uiso 1 1 calc R . . . .
C4 C 0.7934(3) 0.7817(2) 0.8558(2) 0.0374(13) Uani 1 1 d . . . . .
C5 C 0.8645(4) 0.8091(3) 0.8973(3) 0.0547(17) Uani 1 1 d . . . . .
H5 H 0.910588 0.786900 0.919610 0.066 Uiso 1 1 calc R . . . .
C6 C 0.8656(6) 0.8678(4) 0.9045(4) 0.082(3) Uani 1 1 d . . . . .
H6 H 0.912550 0.885627 0.931420 0.098 Uiso 1 1 calc R . . . .
C7 C 0.7986(6) 0.9003(3) 0.8727(4) 0.095(3) Uani 1 1 d . . . . .
H7 H 0.800459 0.940175 0.878854 0.114 Uiso 1 1 calc R . . . .
C8 C 0.7279(5) 0.8769(3) 0.8316(3) 0.064(2) Uani 1 1 d . . . . .
H8 H 0.682960 0.900681 0.810531 0.077 Uiso 1 1 calc R . . . .
C9 C 0.7240(4) 0.8152(2) 0.8214(3) 0.0399(13) Uani 1 1 d . . . . .
C10 C 0.6536(3) 0.7878(2) 0.7774(2) 0.0288(11) Uani 1 1 d . . . . .
C11 C 0.5860(4) 0.8231(2) 0.7397(2) 0.0349(12) Uani 1 1 d . . . . .
H11 H 0.579788 0.860401 0.751896 0.042 Uiso 1 1 calc R . . . .
C12 C 0.4850(4) 0.8796(2) 0.6185(3) 0.0501(16) Uani 1 1 d . . . . .
H12A H 0.532893 0.905314 0.635619 0.060 Uiso 1 1 calc R . . . .
H12B H 0.436067 0.903673 0.598751 0.060 Uiso 1 1 calc R . . . .
C13 C 0.5024(4) 0.8427(3) 0.5746(3) 0.0470(15) Uani 1 1 d . . . . .
H13A H 0.516756 0.867908 0.548388 0.056 Uiso 1 1 calc R . . . .
H13B H 0.551551 0.818666 0.594190 0.056 Uiso 1 1 calc R . . . .
C14 C 0.3670(3) 0.7242(2) 0.5425(2) 0.0370(13) Uani 1 1 d . . . . .
H14 H 0.334997 0.737726 0.505933 0.044 Uiso 1 1 calc R . . . .
C15 C 0.3410(3) 0.6695(2) 0.5603(2) 0.0322(11) Uani 1 1 d . . . . .
C16 C 0.2741(4) 0.6392(3) 0.5183(3) 0.0427(14) Uani 1 1 d . . . . .
H16 H 0.249830 0.654370 0.481382 0.051 Uiso 1 1 calc R . . . .
C17 C 0.2450(3) 0.5880(3) 0.5317(3) 0.0413(14) Uani 1 1 d . . . . .
H17 H 0.201756 0.568369 0.503412 0.050 Uiso 1 1 calc R . . . .
C18 C 0.2787(3) 0.5646(2) 0.5869(2) 0.0346(12) Uani 1 1 d . . . . .
C19 C 0.3437(3) 0.5941(2) 0.6296(2) 0.0258(10) Uani 1 1 d . . . . .
C20 C 0.3770(3) 0.6462(2) 0.6153(2) 0.0251(10) Uani 1 1 d . . . . .
C21 C 0.2442(3) 0.5086(2) 0.5961(3) 0.0383(13) Uani 1 1 d . . . . .
H21 H 0.207083 0.489792 0.563722 0.046 Uiso 1 1 calc R . . . .
C22 C 0.2323(3) 0.3999(2) 0.6890(3) 0.0433(15) Uani 1 1 d . . . . .
H22A H 0.183880 0.375695 0.685745 0.052 Uiso 1 1 calc R . . . .
H22B H 0.238858 0.427972 0.719346 0.052 Uiso 1 1 calc R . . . .
C23 C 0.3095(4) 0.3625(2) 0.7062(4) 0.063(2) Uani 1 1 d . . . . .
H23A H 0.316077 0.343441 0.742323 0.076 Uiso 1 1 calc R . . . .
H23B H 0.301109 0.332423 0.677414 0.076 Uiso 1 1 calc R . . . .
C24 C 0.4583(3) 0.4281(2) 0.8005(3) 0.0520(19) Uani 1 1 d . . . . .
H24 H 0.481395 0.391004 0.804566 0.062 Uiso 1 1 calc DR . . . .
C25 C 0.4914(3) 0.4669(2) 0.8486(3) 0.0411(14) Uani 1 1 d . U . . .
C26 C 0.5396(10) 0.4476(7) 0.9125(7) 0.033(3) Uani 0.5 1 d . U . A 1
C27 C 0.5663(14) 0.4861(8) 0.9595(7) 0.036(3) Uani 0.5 1 d . U . A 1
C28 C 0.5394(4) 0.5386(3) 0.9469(3) 0.0503(15) Uani 1 1 d . U . . .
H28 H 0.554161 0.564630 0.977423 0.060 Uiso 0.5 1 calc R . . A 1
H28A H 0.550432 0.559046 0.980963 0.060 Uiso 0.5 1 calc R . . A 2
C29 C 0.4921(3) 0.5605(2) 0.8943(2) 0.0372(13) Uani 1 1 d . . . . .
H29 H 0.472262 0.598505 0.891551 0.045 Uiso 1 1 calc R . . . .
C30 C 0.4725(3) 0.5270(2) 0.8442(2) 0.0302(12) Uani 1 1 d . . . . .
C31 C 0.5651(9) 0.3894(7) 0.9210(7) 0.047(3) Uani 0.5 1 d . U . A 1
H31 H 0.550143 0.363394 0.890368 0.056 Uiso 0.5 1 calc R . . A 1
C32 C 0.6180(14) 0.4679(8) 1.0149(8) 0.051(4) Uani 0.5 1 d . U . A 1
H32 H 0.636039 0.494382 1.045056 0.061 Uiso 0.5 1 calc R . . A 1
C33 C 0.2518(4) 0.5815(3) 0.7947(3) 0.0594(19) Uani 1 1 d D . . . .
H33A H 0.305040 0.602466 0.805610 0.071 Uiso 0.537(16) 1 calc R . . B 1
H33B H 0.206628 0.609699 0.779198 0.071 Uiso 0.537(16) 1 calc R . . B 1
H33C H 0.270045 0.559894 0.830477 0.071 Uiso 0.463(16) 1 calc R . . B 2
H33D H 0.296432 0.609152 0.797540 0.071 Uiso 0.463(16) 1 calc R . . B 2
C34 C 0.6150(11) 0.3710(7) 0.9781(8) 0.062(4) Uani 0.5 1 d . U . A 1
H34 H 0.630028 0.332053 0.985010 0.075 Uiso 0.5 1 calc R . . A 1
C35 C 0.6416(11) 0.4109(7) 1.0239(7) 0.062(4) Uani 0.5 1 d . U . A 1
H35 H 0.675477 0.398413 1.060498 0.075 Uiso 0.5 1 calc R . . A 1
C36 C 0.2454(11) 0.5577(7) 0.8432(7) 0.079(6) Uani 0.537(16) 1 d . . . B 1
H36A H 0.187996 0.545659 0.835225 0.119 Uiso 0.537(16) 1 calc GR . . B 1
H36B H 0.261388 0.585995 0.873483 0.119 Uiso 0.537(16) 1 calc GR . . B 1
H36C H 0.282232 0.524608 0.854782 0.119 Uiso 0.537(16) 1 calc GR . . B 1
C36A C 0.1800(11) 0.6139(8) 0.7921(10) 0.091(8) Uani 0.463(16) 1 d . . . B 2
H36D H 0.167083 0.641797 0.761465 0.136 Uiso 0.463(16) 1 calc GR . . B 2
H36E H 0.191155 0.633750 0.827931 0.136 Uiso 0.463(16) 1 calc GR . . B 2
H36F H 0.132651 0.588176 0.785034 0.136 Uiso 0.463(16) 1 calc GR . . B 2
Cl1 Cl 1.0002(3) 0.49631(19) 0.52092(18) 0.0769(12) Uani 0.5 1 d . U . C 3
Cl2 Cl 1.0589(3) 0.6008(2) 0.5823(3) 0.1058(18) Uani 0.5 1 d . U . C 3
Cl3 Cl 0.8552(7) 0.5968(3) 0.5345(6) 0.069(3) Uani 0.25 1 d . U . D 1
Cl4 Cl 0.8787(4) 0.5690(5) 0.5473(4) 0.160(4) Uani 0.5 1 d . U . C 3
Cl5 Cl 0.9218(4) 0.7004(3) 0.5918(4) 0.066(2) Uani 0.25 1 d . U . D 1
Cl6 Cl 0.8063(4) 0.7046(3) 0.4749(3) 0.0626(19) Uani 0.25 1 d . U . D 1
O18 O 1.0916(3) 0.5008(3) 0.6999(3) 0.0753(16) Uani 1 1 d . U . . .
H18 H 1.063958 0.479575 0.712865 0.113 Uiso 0.5 1 d R . . E 1
O19 O 1.0684(11) 0.4732(7) 0.7722(7) 0.121(5) Uani 0.5 1 d . U . F 2
O20 O 0.9655(6) 0.4928(5) 0.6965(6) 0.087(4) Uani 0.5 1 d . U . F 2
N6 N 1.0430(7) 0.4884(5) 0.7240(6) 0.055(3) Uani 0.5 1 d . U . F 2
C37 C 0.9881(10) 0.5433(9) 0.5722(8) 0.092(6) Uani 0.5 1 d . U . C 3
H37 H 1.000968 0.522417 0.608614 0.110 Uiso 0.5 1 calc R . . C 3
C38 C 0.8365(10) 0.6687(7) 0.5413(8) 0.020(4) Uani 0.25 1 d . U . D 1
H38 H 0.789095 0.671409 0.554847 0.024 Uiso 0.25 1 calc R . . D 1
C40 C 1.0350(11) 0.5472(10) 0.6624(9) 0.103(7) Uani 0.5 1 d . . . F 1
H40A H 0.981288 0.530499 0.638257 0.123 Uiso 0.5 1 calc R . . F 1
H40B H 1.023946 0.577202 0.686169 0.123 Uiso 0.5 1 calc R . . F 1
C41 C 1.0758(13) 0.5703(11) 0.6293(9) 0.113(9) Uani 0.5 1 d . . . F 1
H41A H 1.087732 0.540097 0.606810 0.169 Uiso 0.5 1 calc GR . . F 1
H41B H 1.127827 0.587880 0.653611 0.169 Uiso 0.5 1 calc GR . . F 1
H41C H 1.040444 0.599200 0.604120 0.169 Uiso 0.5 1 calc GR . . F 1
Cl7 Cl 1.0252(7) 0.7540(3) 0.7010(7) 0.100(4) Uani 0.25 1 d . U . G -2
Cl8 Cl 0.9236(6) 0.7316(4) 0.7657(4) 0.069(2) Uani 0.25 1 d D U . G -2
Cl9 Cl 0.9554(4) 0.6400(2) 0.6999(3) 0.0526(17) Uani 0.25 1 d D U . G -2
C42 C 0.9396(18) 0.7146(7) 0.7049(10) 0.059(8) Uani 0.25 1 d D U . G -2
H42 H 0.889030 0.725901 0.672156 0.071 Uiso 0.25 1 calc R . . G -2
C26A C 0.5508(10) 0.4404(7) 0.8950(7) 0.035(3) Uani 0.5 1 d . U . A 2
C27A C 0.5745(14) 0.4741(8) 0.9447(8) 0.042(3) Uani 0.5 1 d . U . A 2
C31A C 0.5907(9) 0.3842(7) 0.9062(8) 0.064(4) Uani 0.5 1 d . U . A 2
H31A H 0.576515 0.360130 0.874085 0.077 Uiso 0.5 1 calc DR . . A 2
C32A C 0.6303(14) 0.4503(9) 0.9993(8) 0.063(5) Uani 0.5 1 d . U . A 2
H32A H 0.644429 0.471658 1.033169 0.076 Uiso 0.5 1 calc R . . A 2
C34A C 0.6388(10) 0.3630(7) 0.9494(9) 0.074(4) Uani 0.5 1 d . U . A 2
H34A H 0.660466 0.325877 0.949527 0.089 Uiso 0.5 1 calc R . . A 2
C35A C 0.6611(13) 0.3955(10) 0.9992(11) 0.080(5) Uani 0.5 1 d . U . A 2
H35A H 0.698048 0.379748 1.033466 0.096 Uiso 0.5 1 calc R . . A 2

loop_
_atom_site_aniso_label
_atom_site_aniso_U_11
_atom_site_aniso_U_22
_atom_site_aniso_U_33
_atom_site_aniso_U_23
_atom_site_aniso_U_13
_atom_site_aniso_U_12
Dy1 0.01471(14) 0.01292(13) 0.02581(18) 0.000 0.00514(12) 0.000
Zn1 0.0182(3) 0.0194(3) 0.0420(4) -0.0041(2) 0.0107(2) -0.0039(2)
Zn2 0.0278(3) 0.0229(3) 0.0261(3) 0.0014(2) 0.0082(2) -0.0036(2)
O1 0.0236(16) 0.0190(15) 0.0283(19) -0.0031(13) 0.0071(14) -0.0044(12)
O2 0.053(2) 0.035(2) 0.043(3) 0.0138(18) 0.016(2) 0.0186(18)
O3 0.062(3) 0.045(2) 0.032(2) 0.0190(18) 0.004(2) -0.007(2)
O4 0.0223(16) 0.0229(15) 0.0238(18) -0.0016(13) 0.0062(14) -0.0030(13)
O5 0.0202(16) 0.0221(15) 0.031(2) -0.0038(14) 0.0069(14) -0.0052(12)
O6 0.036(2) 0.035(2) 0.066(3) -0.018(2) 0.018(2) -0.0216(17)
O7 0.028(2) 0.0287(19) 0.124(4) -0.034(2) 0.018(2) -0.0070(16)
O8 0.0208(16) 0.0157(14) 0.036(2) 0.0035(13) 0.0071(14) -0.0017(12)
O9 0.0218(18) 0.050(2) 0.055(3) -0.0200(19) 0.0168(19) -0.0076(16)
O10 0.046(2) 0.038(2) 0.049(3) -0.0138(18) 0.026(2) -0.0158(18)
O11 0.082(4) 0.089(4) 0.116(5) -0.050(4) 0.078(4) -0.035(3)
O12 0.067(3) 0.038(2) 0.071(3) -0.021(2) 0.033(3) -0.020(2)
N1 0.041(2) 0.0226(19) 0.035(3) 0.0082(18) 0.011(2) 0.0074(18)
N2 0.040(3) 0.034(2) 0.029(3) 0.0088(19) 0.010(2) -0.0005(19)
N3 0.022(2) 0.028(2) 0.047(3) -0.014(2) 0.011(2) -0.0112(17)
N4 0.021(2) 0.020(2) 0.084(4) -0.011(2) 0.011(2) -0.0033(17)
N5 0.060(3) 0.031(2) 0.052(3) -0.011(2) 0.037(3) -0.012(2)
C1 0.029(2) 0.022(2) 0.019(2) -0.0020(18) 0.012(2) -0.0095(18)
C2 0.026(2) 0.024(2) 0.036(3) 0.004(2) 0.011(2) -0.0045(19)
C3 0.026(3) 0.043(3) 0.037(3) 0.000(2) 0.009(2) -0.006(2)
C4 0.036(3) 0.045(3) 0.030(3) -0.007(2) 0.011(2) -0.018(2)
C5 0.044(4) 0.071(4) 0.043(4) -0.016(3) 0.008(3) -0.026(3)
C6 0.077(6) 0.080(6) 0.071(6) -0.035(5) 0.004(5) -0.040(5)
C7 0.112(8) 0.045(4) 0.098(7) -0.031(5) 0.001(6) -0.034(5)
C8 0.086(5) 0.029(3) 0.059(5) -0.011(3) 0.005(4) -0.017(3)
C9 0.054(3) 0.030(3) 0.036(3) -0.006(2) 0.016(3) -0.020(2)
C10 0.034(3) 0.024(2) 0.027(3) -0.0005(19) 0.009(2) -0.009(2)
C11 0.051(3) 0.017(2) 0.040(3) -0.001(2) 0.020(3) -0.004(2)
C12 0.054(4) 0.031(3) 0.054(4) 0.017(3) 0.006(3) 0.002(3)
C13 0.054(4) 0.042(3) 0.041(4) 0.017(3) 0.013(3) -0.008(3)
C14 0.038(3) 0.042(3) 0.023(3) 0.002(2) 0.001(2) 0.007(2)
C15 0.027(3) 0.031(3) 0.035(3) -0.002(2) 0.007(2) 0.002(2)
C16 0.037(3) 0.047(3) 0.034(3) -0.001(3) 0.000(3) 0.003(2)
C17 0.028(3) 0.050(3) 0.035(3) -0.013(3) -0.002(2) -0.007(2)
C18 0.026(3) 0.035(3) 0.040(3) -0.007(2) 0.009(2) -0.007(2)
C19 0.016(2) 0.030(2) 0.028(3) -0.008(2) 0.0038(19) -0.0002(18)
C20 0.020(2) 0.027(2) 0.026(3) -0.0037(19) 0.006(2) 0.0030(18)
C21 0.026(3) 0.041(3) 0.043(4) -0.021(3) 0.006(2) -0.010(2)
C22 0.025(3) 0.025(2) 0.077(5) -0.006(3) 0.014(3) -0.008(2)
C23 0.029(3) 0.025(3) 0.123(7) -0.015(3) 0.012(4) -0.005(2)
C24 0.020(3) 0.020(2) 0.107(6) 0.006(3) 0.012(3) 0.000(2)
C25 0.022(2) 0.025(2) 0.066(4) 0.016(2) 0.004(2) -0.0014(19)
C26 0.018(6) 0.034(5) 0.047(6) 0.011(5) 0.013(6) 0.005(5)
C27 0.034(7) 0.047(6) 0.036(6) 0.008(5) 0.022(6) 0.003(5)
C28 0.044(3) 0.055(3) 0.048(4) 0.017(3) 0.012(3) -0.010(3)
C29 0.029(3) 0.040(3) 0.042(4) 0.015(3) 0.012(2) -0.002(2)
C30 0.014(2) 0.028(2) 0.044(3) 0.011(2) 0.004(2) -0.0045(18)
C31 0.028(6) 0.039(5) 0.066(6) 0.011(5) 0.009(5) 0.015(5)
C32 0.062(10) 0.050(8) 0.038(7) 0.014(6) 0.015(6) 0.019(7)
C33 0.041(4) 0.065(4) 0.078(5) -0.022(4) 0.029(4) -0.005(3)
C34 0.062(10) 0.053(8) 0.065(8) 0.021(6) 0.015(7) 0.035(8)
C35 0.071(11) 0.062(8) 0.052(8) 0.017(6) 0.020(7) 0.033(7)
C36 0.111(14) 0.069(10) 0.078(12) -0.007(8) 0.058(11) -0.027(9)
C36A 0.065(11) 0.079(13) 0.14(2) -0.048(13) 0.049(12) -0.004(9)
Cl1 0.085(3) 0.066(2) 0.072(3) 0.010(2) 0.020(3) -0.010(2)
Cl2 0.086(3) 0.090(3) 0.139(5) -0.037(3) 0.038(3) -0.041(3)
Cl3 0.052(5) 0.037(3) 0.109(8) -0.014(4) 0.017(5) 0.016(3)
Cl4 0.077(4) 0.252(10) 0.159(8) -0.155(8) 0.050(5) -0.058(6)
Cl5 0.031(3) 0.048(3) 0.096(6) -0.038(4) -0.004(3) -0.002(3)
Cl6 0.051(4) 0.089(5) 0.057(4) 0.035(4) 0.029(3) -0.002(3)
O18 0.033(2) 0.105(4) 0.090(4) -0.008(3) 0.025(3) -0.012(3)
O19 0.167(12) 0.112(11) 0.104(9) 0.049(9) 0.071(8) 0.060(10)
O20 0.042(5) 0.094(8) 0.133(10) -0.015(8) 0.042(5) 0.006(5)
N6 0.047(5) 0.043(6) 0.084(7) -0.006(5) 0.033(5) 0.009(5)
C37 0.069(11) 0.119(14) 0.076(12) -0.023(11) 0.013(9) -0.057(10)
C38 0.010(7) 0.024(8) 0.024(9) -0.005(7) 0.005(7) 0.008(6)
C40 0.064(11) 0.115(16) 0.109(18) 0.028(13) 0.007(11) 0.001(11)
C41 0.078(13) 0.18(2) 0.092(16) 0.061(16) 0.045(12) 0.014(14)
Cl7 0.101(7) 0.027(3) 0.217(13) 0.006(5) 0.109(9) -0.012(4)
Cl8 0.102(7) 0.054(4) 0.062(5) 0.022(4) 0.043(5) 0.043(4)
Cl9 0.041(3) 0.026(2) 0.100(6) 0.003(3) 0.037(3) -0.003(2)
C42 0.067(16) 0.027(10) 0.10(2) 0.032(12) 0.047(15) 0.020(11)
C26A 0.020(5) 0.038(5) 0.051(6) 0.021(4) 0.017(5) 0.001(4)
C27A 0.030(8) 0.051(7) 0.045(7) 0.030(5) 0.012(7) -0.003(6)
C31A 0.041(8) 0.040(6) 0.109(11) 0.037(6) 0.026(7) 0.022(6)
C32A 0.052(10) 0.067(10) 0.051(9) 0.025(7) -0.004(8) -0.002(8)
C34A 0.055(9) 0.056(9) 0.107(11) 0.042(7) 0.025(8) 0.025(7)
C35A 0.058(11) 0.078(10) 0.096(11) 0.049(8) 0.020(10) 0.024(9)

loop_
_atom_type_symbol
_atom_type_description
_atom_type_scat_dispersion_real
_atom_type_scat_dispersion_imag
_atom_type_scat_source
C C 0.0033 0.0016 'International Tables Vol C Tables 4.2.6.8 and 6.1.1.4'
H H 0.0000 0.0000 'International Tables Vol C Tables 4.2.6.8 and 6.1.1.4'
Cl Cl 0.1484 0.1585 'International Tables Vol C Tables 4.2.6.8 and 6.1.1.4'
Dy Dy -0.1892 4.4098 'International Tables Vol C Tables 4.2.6.8 and 6.1.1.4'
N N 0.0061 0.0033 'International Tables Vol C Tables 4.2.6.8 and 6.1.1.4'
O O 0.0106 0.0060 'International Tables Vol C Tables 4.2.6.8 and 6.1.1.4'
Zn Zn 0.2839 1.4301 'International Tables Vol C Tables 4.2.6.8 and 6.1.1.4'

loop_
_geom_angle_atom_site_label_1
_geom_angle_atom_site_label_2
_geom_angle_atom_site_label_3
_geom_angle
_geom_angle_site_symmetry_1
_geom_angle_site_symmetry_3
Zn1 Dy1 Zn1 90.458(18) . 2_656
Zn2 Dy1 Zn1 128.368(14) 2_656 2_656
Zn2 Dy1 Zn1 109.231(13) . 2_656
Zn2 Dy1 Zn1 128.369(14) . .
Zn2 Dy1 Zn1 109.231(13) 2_656 .
Zn2 Dy1 Zn2 95.17(2) 2_656 .
O1 Dy1 Zn1 161.67(8) 2_656 2_656
O1 Dy1 Zn1 92.35(7) 2_656 .
O1 Dy1 Zn1 161.67(8) . .
O1 Dy1 Zn1 92.35(7) . 2_656
O1 Dy1 Zn2 34.33(8) . .
O1 Dy1 Zn2 34.33(8) 2_656 2_656
O1 Dy1 Zn2 82.95(8) . 2_656
O1 Dy1 Zn2 82.96(8) 2_656 .
O1 Dy1 O1 90.65(15) . 2_656
O1 Dy1 O8 163.93(11) 2_656 2_656
O1 Dy1 O8 89.32(11) 2_656 .
O1 Dy1 O8 89.32(11) . 2_656
O1 Dy1 O8 163.93(11) . .
O4 Dy1 Zn1 119.23(8) . 2_656
O4 Dy1 Zn1 119.23(8) 2_656 .
O4 Dy1 Zn1 96.46(7) . .
O4 Dy1 Zn1 96.45(7) 2_656 2_656
O4 Dy1 Zn2 105.74(8) 2_656 .
O4 Dy1 Zn2 32.15(7) 2_656 2_656
O4 Dy1 Zn2 105.74(8) . 2_656
O4 Dy1 Zn2 32.14(7) . .
O4 Dy1 O1 66.47(11) . .
O4 Dy1 O1 66.47(11) 2_656 2_656
O4 Dy1 O1 78.43(11) 2_656 .
O4 Dy1 O1 78.44(11) . 2_656
O4 Dy1 O4 129.51(15) . 2_656
O4 Dy1 O8 129.12(11) . .
O4 Dy1 O8 129.11(11) 2_656 2_656
O4 Dy1 O8 86.84(11) 2_656 .
O4 Dy1 O8 86.84(11) . 2_656
O5 Dy1 Zn1 101.72(8) 2_656 .
O5 Dy1 Zn1 31.45(8) 2_656 2_656
O5 Dy1 Zn1 31.45(8) . .
O5 Dy1 Zn1 101.72(8) . 2_656
O5 Dy1 Zn2 96.96(8) . .
O5 Dy1 Zn2 120.09(8) 2_656 .
O5 Dy1 Zn2 120.09(8) . 2_656
O5 Dy1 Zn2 96.96(8) 2_656 2_656
O5 Dy1 O1 130.55(11) 2_656 2_656
O5 Dy1 O1 130.55(11) . .
O5 Dy1 O1 89.93(11) . 2_656
O5 Dy1 O1 89.93(11) 2_656 .
O5 Dy1 O4 65.28(11) 2_656 2_656
O5 Dy1 O4 144.27(11) . 2_656
O5 Dy1 O4 65.28(11) . .
O5 Dy1 O4 144.27(11) 2_656 .
O5 Dy1 O5 125.04(15) 2_656 .
O5 Dy1 O8 65.53(11) . .
O5 Dy1 O8 65.53(11) 2_656 2_656
O5 Dy1 O8 77.96(10) 2_656 .
O5 Dy1 O8 77.96(10) . 2_656
O8 Dy1 Zn1 34.29(8) . .
O8 Dy1 Zn1 34.29(8) 2_656 2_656
O8 Dy1 Zn1 82.85(7) . 2_656
O8 Dy1 Zn1 82.85(7) 2_656 .
O8 Dy1 Zn2 160.95(8) . .
O8 Dy1 Zn2 160.95(8) 2_656 2_656
O8 Dy1 Zn2 88.01(8) 2_656 .
O8 Dy1 Zn2 88.01(8) . 2_656
O8 Dy1 O8 95.10(15) 2_656 .
O5 Zn1 O8 80.58(13) . .
O5 Zn1 O9 113.45(16) . .
O5 Zn1 N3 89.51(16) . .
O5 Zn1 N4 126.47(17) . .
O8 Zn1 N3 168.61(16) . .
O9 Zn1 O8 94.63(14) . .
O9 Zn1 N3 94.46(16) . .
O9 Zn1 N4 119.2(2) . .
N4 Zn1 O8 86.12(16) . .
N4 Zn1 N3 95.41(19) . .
O1 Zn2 N2 165.62(15) . .
O4 Zn2 O1 80.39(12) . .
O4 Zn2 O10 110.26(14) . .
O4 Zn2 N1 121.86(16) . .
O4 Zn2 N2 87.39(15) . .
O10 Zn2 O1 98.45(15) . .
O10 Zn2 N2 92.86(18) . .
N1 Zn2 O1 85.58(15) . .
N1 Zn2 O10 127.58(17) . .
N1 Zn2 N2 94.57(17) . .
Zn2 O1 Dy1 105.10(13) . .
C1 O1 Dy1 130.4(3) . .
C1 O1 Zn2 122.0(3) . .
N1 O2 C12 112.0(4) . .
N2 O3 C13 111.8(4) . .
Zn2 O4 Dy1 108.03(13) . .
C20 O4 Dy1 122.0(3) . .
C20 O4 Zn2 128.5(3) . .
Zn1 O5 Dy1 109.32(15) . .
C19 O5 Dy1 121.8(3) . .
C19 O5 Zn1 128.8(3) . .
N3 O6 C22 111.6(4) . .
N4 O7 C23 111.3(5) . .
Zn1 O8 Dy1 104.09(14) . .
C30 O8 Dy1 126.9(3) . .
C30 O8 Zn1 123.7(3) . .
Zn1 O9 H9 121.7(15) . .
C33 O9 Zn1 127.9(3) . .
C33 O9 H9 110.1(15) . .
N5 O10 Zn2 112.5(3) . .
O2 N1 Zn2 118.6(3) . .
C11 N1 Zn2 128.2(3) . .
C11 N1 O2 112.7(4) . .
O3 N2 Zn2 124.8(3) . .
C14 N2 Zn2 124.8(4) . .
C14 N2 O3 109.8(4) . .
O6 N3 Zn1 125.5(4) . .
C21 N3 Zn1 125.1(3) . .
C21 N3 O6 109.4(4) . .
O7 N4 Zn1 117.9(4) . .
C24 N4 Zn1 129.7(4) . .
C24 N4 O7 111.6(5) . .
O11 N5 O10 120.1(5) . .
O12 N5 O10 118.8(5) . .
O12 N5 O11 121.1(5) . .
O1 C1 C2 118.9(4) . .
O1 C1 C10 122.1(4) . .
C2 C1 C10 119.0(4) . .
C1 C2 H2 119.0 . .
C3 C2 C1 122.0(5) . .
C3 C2 H2 119.0 . .
C2 C3 H3 119.2 . .
C2 C3 C4 121.6(5) . .
C4 C3 H3 119.2 . .
C3 C4 C5 121.2(6) . .
C9 C4 C3 118.7(5) . .
C9 C4 C5 120.0(5) . .
C4 C5 H5 119.9 . .
C6 C5 C4 120.3(7) . .
C6 C5 H5 119.9 . .
C5 C6 H6 119.9 . .
C7 C6 C5 120.2(7) . .
C7 C6 H6 119.9 . .
C6 C7 H7 118.6 . .
C6 C7 C8 122.8(7) . .
C8 C7 H7 118.6 . .
C7 C8 H8 120.3 . .
C7 C8 C9 119.3(7) . .
C9 C8 H8 120.3 . .
C4 C9 C8 117.3(5) . .
C4 C9 C10 120.1(5) . .
C8 C9 C10 122.6(6) . .
C1 C10 C9 118.5(5) . .
C1 C10 C11 121.9(4) . .
C11 C10 C9 119.6(4) . .
N1 C11 C10 124.8(4) . .
N1 C11 H11 117.6 . .
C10 C11 H11 117.6 . .
O2 C12 H12A 108.3 . .
O2 C12 H12B 108.3 . .
O2 C12 C13 116.0(5) . .
H12A C12 H12B 107.4 . .
C13 C12 H12A 108.3 . .
C13 C12 H12B 108.3 . .
O3 C13 C12 115.2(5) . .
O3 C13 H13A 108.5 . .
O3 C13 H13B 108.5 . .
C12 C13 H13A 108.5 . .
C12 C13 H13B 108.5 . .
H13A C13 H13B 107.5 . .
N2 C14 H14 117.2 . .
N2 C14 C15 125.6(5) . .
C15 C14 H14 117.2 . .
C16 C15 C14 116.7(5) . .
C20 C15 C14 124.2(5) . .
C20 C15 C16 119.1(5) . .
C15 C16 H16 119.8 . .
C17 C16 C15 120.4(5) . .
C17 C16 H16 119.8 . .
C16 C17 H17 119.3 . .
C16 C17 C18 121.4(5) . .
C18 C17 H17 119.3 . .
C17 C18 C19 119.4(5) . .
C17 C18 C21 116.8(5) . .
C19 C18 C21 123.8(5) . .
O5 C19 C18 124.9(5) . .
O5 C19 C20 115.5(4) . .
C18 C19 C20 119.5(5) . .
O4 C20 C15 124.9(4) . .
O4 C20 C19 115.1(4) . .
C15 C20 C19 120.0(4) . .
N3 C21 C18 125.8(5) . .
N3 C21 H21 117.1 . .
C18 C21 H21 117.1 . .
O6 C22 H22A 108.7 . .
O6 C22 H22B 108.7 . .
O6 C22 C23 114.4(6) . .
H22A C22 H22B 107.6 . .
C23 C22 H22A 108.7 . .
C23 C22 H22B 108.7 . .
O7 C23 C22 114.3(5) . .
O7 C23 H23A 108.7 . .
O7 C23 H23B 108.7 . .
C22 C23 H23A 108.7 . .
C22 C23 H23B 108.7 . .
H23A C23 H23B 107.6 . .
N4 C24 H24 117.2 . .
N4 C24 C25 125.6(5) . .
C25 C24 H24 117.2 . .
C24 C25 C26 125.1(7) . .
C30 C25 C24 122.2(5) . .
C30 C25 C26 112.1(8) . .
C26A C25 C24 112.0(8) . .
C26A C25 C30 125.2(9) . .
C27 C26 C25 124.0(13) . .
C31 C26 C25 116.3(14) . .
C31 C26 C27 119.3(15) . .
C28 C27 C26 114.2(15) . .
C28 C27 C32 123.9(15) . .
C32 C27 C26 121.9(15) . .
C27 C28 H28 116.0 . .
C27 C28 C29 127.9(10) . .
C29 C28 H28 116.0 . .
C29 C28 H28A 123.0 . .
C29 C28 C27A 114.0(9) . .
C27A C28 H28A 123.0 . .
C28 C29 H29 119.3 . .
C28 C29 C30 121.3(6) . .
C30 C29 H29 119.3 . .
O8 C30 C25 122.1(5) . .
O8 C30 C29 118.3(4) . .
C29 C30 C25 119.6(5) . .
C26 C31 H31 120.9 . .
C26 C31 C34 118.2(16) . .
C34 C31 H31 120.9 . .
C27 C32 H32 120.4 . .
C35 C32 C27 119.3(17) . .
C35 C32 H32 120.4 . .
O9 C33 H33A 108.4 . .
O9 C33 H33B 108.4 . .
O9 C33 H33C 107.1 . .
O9 C33 H33D 107.1 . .
H33A C33 H33B 107.4 . .
H33C C33 H33D 106.8 . .
C36 C33 O9 115.7(9) . .
C36 C33 H33A 108.4 . .
C36 C33 H33B 108.4 . .
C36A C33 O9 120.7(10) . .
C36A C33 H33C 107.1 . .
C36A C33 H33D 107.1 . .
C31 C34 H34 119.5 . .
C35 C34 C31 121.0(13) . .
C35 C34 H34 119.5 . .
C32 C35 C34 120.3(15) . .
C32 C35 H35 119.8 . .
C34 C35 H35 119.8 . .
C33 C36 H36A 109.5 . .
C33 C36 H36B 109.5 . .
C33 C36 H36C 109.5 . .
H36A C36 H36B 109.5 . .
H36A C36 H36C 109.5 . .
H36B C36 H36C 109.5 . .
C33 C36A H36D 109.5 . .
C33 C36A H36E 109.5 . .
C33 C36A H36F 109.5 . .
H36D C36A H36E 109.5 . .
H36D C36A H36F 109.5 . .
H36E C36A H36F 109.5 . .
Cl1 Cl1 C37 131.7(9) 5_766 .
C40 O18 H18 109.8 . .
N6 O19 O20 117.8(15) . 2_756
O19 O20 N6 105.5(16) 2_756 .
O18 N6 O20 118.4(14) . .
O19 N6 O18 120.9(14) . .
O19 N6 O20 120.7(14) . .
Cl1 C37 Cl4 109.1(9) . .
Cl1 C37 H37 109.2 . .
Cl2 C37 Cl1 108.6(10) . .
Cl2 C37 Cl4 111.4(12) . .
Cl2 C37 H37 109.2 . .
Cl4 C37 H37 109.2 . .
Cl3 C38 Cl6 111.4(11) . .
Cl3 C38 H38 107.5 . .
Cl5 C38 Cl3 110.6(10) . .
Cl5 C38 Cl6 112.1(11) . .
Cl5 C38 H38 107.5 . .
Cl6 C38 H38 107.5 . .
O18 C40 H40A 110.2 . .
O18 C40 H40B 110.2 . .
H40A C40 H40B 108.5 . .
C41 C40 O18 107.6(16) . .
C41 C40 H40A 110.2 . .
C41 C40 H40B 110.2 . .
C40 C41 H41A 109.5 . .
C40 C41 H41B 109.5 . .
C40 C41 H41C 109.5 . .
H41A C41 H41B 109.5 . .
H41A C41 H41C 109.5 . .
H41B C41 H41C 109.5 . .
Cl7 C42 Cl9 110.8(12) . .
Cl7 C42 H42 108.1 . .
Cl8 C42 Cl7 109.9(14) . .
Cl8 C42 Cl9 111.7(10) . .
Cl8 C42 H42 108.1 . .
Cl9 C42 H42 108.1 . .
C25 C26A C27A 112.9(13) . .
C25 C26A C31A 135.5(15) . .
C27A C26A C31A 111.4(14) . .
C26A C27A C28 123.6(14) . .
C26A C27A C32A 120.2(16) . .
C32A C27A C28 116.0(16) . .
C26A C31A H31A 114.3 . .
C34A C31A C26A 131(2) . .
C34A C31A H31A 114.3 . .
C27A C32A H32A 121.1 . .
C35A C32A C27A 117.7(19) . .
C35A C32A H32A 121.1 . .
C31A C34A H34A 121.1 . .
C31A C34A C35A 117.8(18) . .
C35A C34A H34A 121.1 . .
C32A C35A C34A 121.5(18) . .
C32A C35A H35A 119.3 . .
C34A C35A H35A 119.3 . .

loop_
_geom_bond_atom_site_label_1
_geom_bond_atom_site_label_2
_geom_bond_distance
_geom_bond_site_symmetry_2
Dy1 O1 2.382(3) .
Dy1 O1 2.382(3) 2_656
Dy1 O4 2.382(3) 2_656
Dy1 O4 2.382(3) .
Dy1 O5 2.374(3) 2_656
Dy1 O5 2.374(3) .
Dy1 O8 2.426(3) .
Dy1 O8 2.426(3) 2_656
Zn1 O5 1.959(3) .
Zn1 O8 2.058(3) .
Zn1 O9 2.002(4) .
Zn1 N3 2.110(4) .
Zn1 N4 2.011(4) .
Zn2 O1 2.065(3) .
Zn2 O4 1.979(3) .
Zn2 O10 2.027(4) .
Zn2 N1 2.019(4) .
Zn2 N2 2.144(4) .
O1 C1 1.331(5) .
O2 N1 1.427(5) .
O2 C12 1.434(7) .
O3 N2 1.417(5) .
O3 C13 1.428(7) .
O4 C20 1.330(6) .
O5 C19 1.334(6) .
O6 N3 1.419(5) .
O6 C22 1.423(7) .
O7 N4 1.429(6) .
O7 C23 1.449(7) .
O8 C30 1.334(6) .
O9 H9 0.851(9) .
O9 C33 1.438(7) .
O10 N5 1.269(6) .
O11 N5 1.236(6) .
O12 N5 1.225(6) .
N1 C11 1.288(7) .
N2 C14 1.271(7) .
N3 C21 1.280(7) .
N4 C24 1.255(8) .
C1 C2 1.404(7) .
C1 C10 1.428(6) .
C2 H2 0.9300 .
C2 C3 1.344(7) .
C3 H3 0.9300 .
C3 C4 1.415(8) .
C4 C5 1.420(8) .
C4 C9 1.409(8) .
C5 H5 0.9300 .
C5 C6 1.363(10) .
C6 H6 0.9300 .
C6 C7 1.349(12) .
C7 H7 0.9300 .
C7 C8 1.373(10) .
C8 H8 0.9300 .
C8 C9 1.439(7) .
C9 C10 1.441(7) .
C10 C11 1.440(7) .
C11 H11 0.9300 .
C12 H12A 0.9700 .
C12 H12B 0.9700 .
C12 C13 1.496(9) .
C13 H13A 0.9700 .
C13 H13B 0.9700 .
C14 H14 0.9300 .
C14 C15 1.455(8) .
C15 C16 1.416(7) .
C15 C20 1.390(7) .
C16 H16 0.9300 .
C16 C17 1.365(8) .
C17 H17 0.9300 .
C17 C18 1.393(8) .
C18 C19 1.399(7) .
C18 C21 1.466(8) .
C19 C20 1.424(7) .
C21 H21 0.9300 .
C22 H22A 0.9700 .
C22 H22B 0.9700 .
C22 C23 1.493(8) .
C23 H23A 0.9700 .
C23 H23B 0.9700 .
C24 H24 0.9300 .
C24 C25 1.436(9) .
C25 C26 1.568(18) .
C25 C30 1.416(7) .
C25 C26A 1.369(16) .
C26 C27 1.41(2) .
C26 C31 1.400(19) .
C27 C28 1.289(19) .
C27 C32 1.41(2) .
C28 H28 0.9300 .
C28 H28A 0.9300 .
C28 C29 1.362(8) .
C28 C27A 1.606(19) .
C29 H29 0.9300 .
C29 C30 1.402(8) .
C31 H31 0.9300 .
C31 C34 1.43(2) .
C32 H32 0.9300 .
C32 C35 1.37(2) .
C33 H33A 0.9700 .
C33 H33B 0.9700 .
C33 H33C 0.9700 .
C33 H33D 0.9700 .
C33 C36 1.368(15) .
C33 C36A 1.409(17) .
C34 H34 0.9300 .
C34 C35 1.41(2) .
C35 H35 0.9300 .
C36 H36A 0.9600 .
C36 H36B 0.9600 .
C36 H36C 0.9600 .
C36A H36D 0.9600 .
C36A H36E 0.9600 .
C36A H36F 0.9600 .
Cl1 Cl1 1.055(8) 5_766
Cl1 C37 1.74(2) .
Cl2 C37 1.740(16) .
Cl3 C38 1.705(18) .
Cl4 C37 1.83(2) .
Cl5 C38 1.700(18) .
Cl6 C38 1.752(19) .
O18 H18 0.8202 .
O18 N6 1.217(12) .
O18 C40 1.512(19) .
O19 O20 1.212(17) 2_756
O19 N6 1.172(17) .
O20 N6 1.246(15) .
C37 H37 0.9800 .
C38 H38 0.9800 .
C40 H40A 0.9700 .
C40 H40B 0.9700 .
C40 C41 1.36(2) .
C41 H41A 0.9600 .
C41 H41B 0.9600 .
C41 H41C 0.9600 .
Cl7 C42 1.74(3) .
Cl8 C42 1.681(17) .
Cl9 C42 1.750(15) .
C42 H42 0.9800 .
C26A C27A 1.39(2) .
C26A C31A 1.439(19) .
C27A C32A 1.45(2) .
C31A H31A 0.9300 .
C31A C34A 1.20(2) .
C32A H32A 0.9300 .
C32A C35A 1.37(3) .
C34A H34A 0.9300 .
C34A C35A 1.38(3) .
C35A H35A 0.9300 .

loop_
_geom_torsion_atom_site_label_1
_geom_torsion_atom_site_label_2
_geom_torsion_atom_site_label_3
_geom_torsion_atom_site_label_4
_geom_torsion
_geom_torsion_site_symmetry_1
Dy1 O1 C1 C2 60.1(6) .
Dy1 O1 C1 C10 -118.9(4) .
Dy1 O4 C20 C15 -179.6(4) .
Dy1 O4 C20 C19 -0.2(5) .
Dy1 O5 C19 C18 172.7(4) .
Dy1 O5 C19 C20 -6.4(5) .
Dy1 O8 C30 C25 -111.8(4) .
Dy1 O8 C30 C29 68.6(5) .
Zn1 O5 C19 C18 -11.6(7) .
Zn1 O5 C19 C20 169.3(3) .
Zn1 O8 C30 C25 38.4(6) .
Zn1 O8 C30 C29 -141.3(4) .
Zn1 O9 C33 C36 -108.3(10) .
Zn1 O9 C33 C36A 152.1(12) .
Zn1 N3 C21 C18 0.3(8) .
Zn1 N4 C24 C25 5.9(10) .
Zn2 O1 C1 C2 -140.5(4) .
Zn2 O1 C1 C10 40.5(6) .
Zn2 O4 C20 C15 -14.9(7) .
Zn2 O4 C20 C19 164.4(3) .
Zn2 O10 N5 O11 175.7(5) .
Zn2 O10 N5 O12 -4.9(7) .
Zn2 N1 C11 C10 3.6(8) .
Zn2 N2 C14 C15 9.8(8) .
O1 C1 C2 C3 -178.2(5) .
O1 C1 C10 C9 176.2(5) .
O1 C1 C10 C11 -5.5(7) .
O2 N1 C11 C10 176.1(5) .
O2 C12 C13 O3 63.3(7) .
O3 N2 C14 C15 -178.8(5) .
O5 C19 C20 O4 4.1(6) .
O5 C19 C20 C15 -176.5(4) .
O6 N3 C21 C18 179.5(5) .
O6 C22 C23 O7 58.7(8) .
O7 N4 C24 C25 175.7(5) .
N1 O2 C12 C13 50.2(7) .
N2 O3 C13 C12 -79.5(6) .
N2 C14 C15 C16 -174.4(6) .
N2 C14 C15 C20 6.3(9) .
N3 O6 C22 C23 -85.1(5) .
N4 O7 C23 C22 55.9(8) .
N4 C24 C25 C26 158.8(8) .
N4 C24 C25 C30 -11.6(10) .
N4 C24 C25 C26A 177.1(9) .
C1 C2 C3 C4 1.0(8) .
C1 C10 C11 N1 -18.8(8) .
C2 C1 C10 C9 -2.8(7) .
C2 C1 C10 C11 175.6(5) .
C2 C3 C4 C5 -179.1(6) .
C2 C3 C4 C9 -0.7(8) .
C3 C4 C5 C6 179.2(7) .
C3 C4 C9 C8 179.7(6) .
C3 C4 C9 C10 -1.3(8) .
C4 C5 C6 C7 0.7(14) .
C4 C9 C10 C1 3.1(8) .
C4 C9 C10 C11 -175.3(5) .
C5 C4 C9 C8 -1.9(9) .
C5 C4 C9 C10 177.1(5) .
C5 C6 C7 C8 -1.1(17) .
C6 C7 C8 C9 -0.1(15) .
C7 C8 C9 C4 1.6(11) .
C7 C8 C9 C10 -177.4(8) .
C8 C9 C10 C1 -178.0(6) .
C8 C9 C10 C11 3.6(9) .
C9 C4 C5 C6 0.8(10) .
C9 C10 C11 N1 159.5(5) .
C10 C1 C2 C3 0.8(8) .
C12 O2 N1 Zn2 -82.7(5) .
C12 O2 N1 C11 104.1(5) .
C13 O3 N2 Zn2 -10.3(6) .
C13 O3 N2 C14 178.3(5) .
C14 C15 C16 C17 -179.0(5) .
C14 C15 C20 O4 -4.5(8) .
C14 C15 C20 C19 176.1(5) .
C15 C16 C17 C18 1.3(9) .
C16 C15 C20 O4 176.2(5) .
C16 C15 C20 C19 -3.1(7) .
C16 C17 C18 C19 0.0(9) .
C16 C17 C18 C21 -178.4(5) .
C17 C18 C19 O5 178.2(5) .
C17 C18 C19 C20 -2.8(7) .
C17 C18 C21 N3 -172.5(5) .
C18 C19 C20 O4 -175.0(4) .
C18 C19 C20 C15 4.4(7) .
C19 C18 C21 N3 9.2(9) .
C20 C15 C16 C17 0.4(8) .
C21 C18 C19 O5 -3.6(8) .
C21 C18 C19 C20 175.4(5) .
C22 O6 N3 Zn1 -1.6(5) .
C22 O6 N3 C21 179.2(4) .
C23 O7 N4 Zn1 -83.5(6) .
C23 O7 N4 C24 105.3(6) .
C24 C25 C26 C27 -175.5(13) .
C24 C25 C26 C31 12.2(16) .
C24 C25 C30 O8 -12.3(8) .
C24 C25 C30 C29 167.3(5) .
C24 C25 C26A C27A -171.0(11) .
C24 C25 C26A C31A 3(2) .
C25 C26 C27 C28 8(2) .
C25 C26 C27 C32 -172.2(17) .
C25 C26 C31 C34 175.2(13) .
C25 C26A C27A C28 -3(2) .
C25 C26A C27A C32A 173.6(17) .
C25 C26A C31A C34A -174.6(18) .
C26 C25 C30 O8 176.1(7) .
C26 C25 C30 C29 -4.3(9) .
C26 C27 C28 C29 -3(2) .
C26 C27 C32 C35 -2(3) .
C26 C31 C34 C35 -4(3) .
C27 C26 C31 C34 2(2) .
C27 C28 C29 C30 -6.0(16) .
C27 C32 C35 C34 1(3) .
C28 C27 C32 C35 178.7(19) .
C28 C29 C30 O8 -171.0(5) .
C28 C29 C30 C25 9.4(8) .
C28 C27A C32A C35A 179.8(17) .
C29 C28 C27A C26A -8(2) .
C29 C28 C27A C32A 175.9(14) .
C30 C25 C26 C27 -4.2(17) .
C30 C25 C26 C31 -176.6(10) .
C30 C25 C26A C27A 18.0(16) .
C30 C25 C26A C31A -167.6(14) .
C31 C26 C27 C28 179.8(15) .
C31 C26 C27 C32 0(3) .
C31 C34 C35 C32 2(3) .
C32 C27 C28 C29 177.2(16) .
Cl1 Cl1 C37 Cl2 -51.9(16) 5_766
Cl1 Cl1 C37 Cl4 69.6(14) 5_766
O19 O20 N6 O18 174.0(12) 2_756
O19 O20 N6 O19 -6.7(17) 2_756
O20 O19 N6 O18 137.1(15) 2_756
O20 O19 N6 O20 -42(2) 2_756
C26A C25 C30 O8 157.9(9) .
C26A C25 C30 C29 -22.5(11) .
C26A C27A C32A C35A 3(3) .
C26A C31A C34A C35A 2(3) .
C27A C28 C29 C30 3.9(11) .
C27A C26A C31A C34A 0(3) .
C27A C32A C35A C34A -2(3) .
C31A C26A C27A C28 -178.7(15) .
C31A C26A C27A C32A -2(2) .
C31A C34A C35A C32A -1(3) .
